data_7056389
loop_
_publ_author_name
'Kulikov, Oleg V.'
'Sevryugina, Yulia V.'
'Mehmood, Arshad'
'Saraogi, Ishu'

_publ_section_title
;
 Characterization of aggregated morphologies derived from mono- and
 bis-arylbenzamides -- potential alpha-helix mimetics
;
_journal_name_full 'New J. Chem.'
_journal_paper_doi 10.1039/C6NJ03775E
_journal_year 2017
_chemical_formula_sum 'C13 H18 N2 O5'
_chemical_formula_weight 282.29
_chemical_name_systematic
; 
 ? 
;
_space_group_IT_number 2
_symmetry_cell_setting triclinic
_symmetry_space_group_name_Hall '-P 1'
_symmetry_space_group_name_H-M 'P -1'
_atom_sites_solution_hydrogens geom
_atom_sites_solution_primary direct
_atom_sites_solution_secondary difmap
_audit_creation_method SHELXL-97
_audit_update_record
;
2015-11-20 deposited with the CCDC.
2017-06-19 downloaded from the CCDC.
;
_cell_angle_alpha 86.51(3)
_cell_angle_beta 88.96(3)
_cell_angle_gamma 64.82(3)
_cell_formula_units_Z 2
_cell_length_a 7.7375(15)
_cell_length_b 8.0667(16)
_cell_length_c 12.449(3)
_cell_measurement_temperature 173(2)
_cell_volume 701.9(3)
_computing_cell_refinement Denzo
_computing_data_collection 'Nonius Collect'
_computing_data_reduction Denzo
_computing_molecular_graphics XP
_computing_publication_material XCIF
_computing_structure_refinement 'SHELXL-97 (Sheldrick, 1997)'
_computing_structure_solution 'SHELXS-97 (Sheldrick, 1990)'
_diffrn_ambient_temperature 173(2)
_diffrn_measured_fraction_theta_full 0.987
_diffrn_measured_fraction_theta_max 0.987
_diffrn_measurement_device_type 'Nonius KappaCCD'
_diffrn_measurement_method '\w scans'
_diffrn_radiation_monochromator graphite
_diffrn_radiation_source 'fine-focus sealed tube'
_diffrn_radiation_type MoK\a
_diffrn_radiation_wavelength 0.71073
_diffrn_reflns_av_R_equivalents 0.0367
_diffrn_reflns_av_sigmaI/netI 0.0697
_diffrn_reflns_limit_h_max 10
_diffrn_reflns_limit_h_min -10
_diffrn_reflns_limit_k_max 10
_diffrn_reflns_limit_k_min -9
_diffrn_reflns_limit_l_max 16
_diffrn_reflns_limit_l_min -16
_diffrn_reflns_number 5757
_diffrn_reflns_theta_full 28.20
_diffrn_reflns_theta_max 28.20
_diffrn_reflns_theta_min 2.91
_exptl_absorpt_coefficient_mu 0.103
_exptl_absorpt_correction_T_max 0.9897
_exptl_absorpt_correction_T_min 0.9796
_exptl_absorpt_correction_type none
_exptl_crystal_colour colorless
_exptl_crystal_density_diffrn 1.336
_exptl_crystal_density_method 'not measured'
_exptl_crystal_description block
_exptl_crystal_F_000 300
_exptl_crystal_size_max 0.20
_exptl_crystal_size_mid 0.10
_exptl_crystal_size_min 0.10
_refine_diff_density_max 0.241
_refine_diff_density_min -0.226
_refine_diff_density_rms 0.046
_refine_ls_extinction_method none
_refine_ls_goodness_of_fit_ref 1.032
_refine_ls_hydrogen_treatment mixed
_refine_ls_matrix_type full
_refine_ls_number_parameters 189
_refine_ls_number_reflns 3425
_refine_ls_number_restraints 0
_refine_ls_restrained_S_all 1.032
_refine_ls_R_factor_all 0.0941
_refine_ls_R_factor_gt 0.0504
_refine_ls_shift/su_max 0.006
_refine_ls_shift/su_mean 0.001
_refine_ls_structure_factor_coef Fsqd
_refine_ls_weighting_details 'calc w=1/[\s^2^(Fo^2^)+(0.0681P)^2^+0.0000P] where P=(Fo^2^+2Fc^2^)/3'
_refine_ls_weighting_scheme calc
_refine_ls_wR_factor_gt 0.1197
_refine_ls_wR_factor_ref 0.1360
_reflns_number_gt 2125
_reflns_number_total 3425
_reflns_threshold_expression >2sigma(I)
_cod_data_source_file c6nj03775e3.cif
_cod_data_source_block is01
_cod_depositor_comments
;
The following automatic conversions were performed:

'_symmetry_cell_setting' value 'Triclinic' changed to 'triclinic'
according to
/home/data/users/saulius/crontab/automatic-downloads/rss-feeds/RSC/lib/dictionaries/cif_core.dic
dictionary named 'cif_core.dic' version 2.4.2 from 2011-04-26.

Automatic conversion script
Id: cif_fix_values 4973 2017-02-22 13:04:09Z antanas 
;
_cod_original_cell_volume 701.9(2)
_cod_original_sg_symbol_H-M P-1
_cod_database_code 7056389

loop_
_symmetry_equiv_pos_as_xyz
'x, y, z'
'-x, -y, -z'

loop_
_atom_site_label
_atom_site_type_symbol
_atom_site_fract_x
_atom_site_fract_y
_atom_site_fract_z
_atom_site_U_iso_or_equiv
_atom_site_adp_type
_atom_site_occupancy
_atom_site_symmetry_multiplicity
_atom_site_calc_flag
_atom_site_refinement_flags
O1 O 0.10066(15) 0.73867(14) 0.31110(9) 0.0319(3) Uani 1 1 d .
O2 O 0.21794(16) 0.27259(15) 0.40174(10) 0.0420(3) Uani 1 1 d .
O3 O 0.39888(15) 0.42936(13) 0.37242(9) 0.0284(3) Uani 1 1 d .
O4 O 0.25894(19) 0.25030(16) 0.05587(10) 0.0450(4) Uani 1 1 d .
O5 O 0.30067(17) 0.38570(14) -0.09809(9) 0.0365(3) Uani 1 1 d .
N1 N 0.17897(18) 0.56960(17) 0.15955(11) 0.0287(3) Uani 1 1 d .
N2 N 0.1453(2) 1.0220(2) 0.21034(15) 0.0396(4) Uani 1 1 d .
H1 H 0.168(3) 1.115(3) 0.1772(17) 0.065(7) Uiso 1 1 d .
H2 H 0.147(3) 1.011(2) 0.2783(17) 0.039(6) Uiso 1 1 d .
C1 C 0.1530(2) 0.7201(2) 0.20492(12) 0.0262(4) Uani 1 1 d .
C2 C 0.1732(2) 0.8725(2) 0.15426(13) 0.0282(4) Uani 1 1 d .
C3 C 0.2167(2) 0.8598(2) 0.04578(13) 0.0311(4) Uani 1 1 d .
H3A H 0.2286 0.9587 0.0061 0.037 Uiso 1 1 calc R
C4 C 0.2429(2) 0.7024(2) -0.00482(13) 0.0305(4) Uani 1 1 d .
H4A H 0.2721 0.6932 -0.0793 0.037 Uiso 1 1 calc R
C5 C 0.2262(2) 0.5594(2) 0.05387(13) 0.0273(4) Uani 1 1 d .
C6 C 0.0634(2) 0.5937(2) 0.36128(14) 0.0336(4) Uani 1 1 d .
H6A H -0.0302 0.5748 0.3164 0.040 Uiso 1 1 calc R
H6B H 0.0032 0.6329 0.4317 0.040 Uiso 1 1 calc R
C7 C 0.2362(2) 0.4116(2) 0.37938(13) 0.0292(4) Uani 1 1 d .
C8 C 0.5872(2) 0.2675(2) 0.38062(14) 0.0320(4) Uani 1 1 d .
C9 C 0.5985(3) 0.1344(2) 0.29675(16) 0.0433(5) Uani 1 1 d .
H9A H 0.5764 0.1975 0.2251 0.065 Uiso 1 1 calc R
H9B H 0.5010 0.0888 0.3114 0.065 Uiso 1 1 calc R
H9C H 0.7253 0.0311 0.2996 0.065 Uiso 1 1 calc R
C10 C 0.6170(3) 0.1816(2) 0.49448(15) 0.0429(5) Uani 1 1 d .
H10A H 0.5265 0.1273 0.5088 0.064 Uiso 1 1 calc R
H10B H 0.5957 0.2761 0.5455 0.064 Uiso 1 1 calc R
H10C H 0.7478 0.0860 0.5028 0.064 Uiso 1 1 calc R
C11 C 0.7230(2) 0.3548(2) 0.35517(16) 0.0409(5) Uani 1 1 d .
H11A H 0.6997 0.4099 0.2814 0.061 Uiso 1 1 calc R
H11B H 0.8549 0.2611 0.3620 0.061 Uiso 1 1 calc R
H11C H 0.7022 0.4502 0.4056 0.061 Uiso 1 1 calc R
C12 C 0.2614(2) 0.3836(2) 0.00706(13) 0.0304(4) Uani 1 1 d .
C13 C 0.3405(3) 0.2184(2) -0.14977(15) 0.0396(4) Uani 1 1 d .
H13A H 0.3678 0.2336 -0.2260 0.059 Uiso 1 1 calc R
H13B H 0.2294 0.1900 -0.1435 0.059 Uiso 1 1 calc R
H13C H 0.4514 0.1178 -0.1150 0.059 Uiso 1 1 calc R

loop_
_atom_site_aniso_label
_atom_site_aniso_U_11
_atom_site_aniso_U_22
_atom_site_aniso_U_33
_atom_site_aniso_U_23
_atom_site_aniso_U_13
_atom_site_aniso_U_12
O1 0.0347(7) 0.0289(6) 0.0291(6) -0.0009(5) 0.0068(5) -0.0109(5)
O2 0.0419(8) 0.0359(7) 0.0535(8) 0.0062(6) 0.0031(6) -0.0227(6)
O3 0.0273(6) 0.0246(6) 0.0335(6) -0.0017(5) 0.0029(5) -0.0112(5)
O4 0.0669(9) 0.0324(7) 0.0442(8) -0.0020(6) 0.0056(6) -0.0295(7)
O5 0.0488(8) 0.0285(6) 0.0326(7) -0.0047(5) -0.0004(5) -0.0163(6)
N1 0.0270(7) 0.0275(7) 0.0318(8) 0.0009(6) -0.0008(6) -0.0121(6)
N2 0.0540(11) 0.0302(8) 0.0369(10) -0.0062(7) 0.0104(8) -0.0200(8)
C1 0.0221(8) 0.0262(8) 0.0271(9) 0.0003(7) 0.0024(7) -0.0075(7)
C2 0.0259(9) 0.0232(8) 0.0346(10) -0.0018(7) 0.0002(7) -0.0096(7)
C3 0.0354(10) 0.0254(8) 0.0343(10) 0.0033(7) 0.0009(7) -0.0153(7)
C4 0.0349(10) 0.0290(9) 0.0272(9) 0.0004(7) 0.0006(7) -0.0136(8)
C5 0.0255(9) 0.0266(8) 0.0301(9) 0.0000(7) -0.0015(7) -0.0115(7)
C6 0.0321(10) 0.0345(9) 0.0334(10) 0.0024(7) 0.0071(7) -0.0143(8)
C7 0.0318(9) 0.0335(9) 0.0251(9) -0.0021(7) 0.0045(7) -0.0166(8)
C8 0.0270(9) 0.0260(8) 0.0396(10) -0.0078(7) 0.0000(7) -0.0072(7)
C9 0.0406(11) 0.0395(10) 0.0495(12) -0.0195(9) 0.0048(9) -0.0148(9)
C10 0.0486(12) 0.0309(9) 0.0463(12) 0.0008(8) -0.0128(9) -0.0140(9)
C11 0.0309(10) 0.0409(10) 0.0532(12) -0.0135(9) 0.0059(8) -0.0164(8)
C12 0.0311(9) 0.0310(9) 0.0320(10) -0.0002(7) -0.0029(7) -0.0161(7)
C13 0.0460(11) 0.0330(9) 0.0396(11) -0.0108(8) -0.0018(8) -0.0155(8)

loop_
_atom_type_symbol
_atom_type_description
_atom_type_scat_dispersion_real
_atom_type_scat_dispersion_imag
_atom_type_scat_source
C C 0.0033 0.0016 'International Tables Vol C Tables 4.2.6.8 and 6.1.1.4'
H H 0.0000 0.0000 'International Tables Vol C Tables 4.2.6.8 and 6.1.1.4'
N N 0.0061 0.0033 'International Tables Vol C Tables 4.2.6.8 and 6.1.1.4'
O O 0.0106 0.0060 'International Tables Vol C Tables 4.2.6.8 and 6.1.1.4'

loop_
_geom_angle_atom_site_label_1
_geom_angle_atom_site_label_2
_geom_angle_atom_site_label_3
_geom_angle
C1 O1 C6 115.74(13)
C7 O3 C8 121.66(12)
C12 O5 C13 115.70(13)
C1 N1 C5 117.28(13)
H2 N2 H1 119(2)
H2 N2 C2 118.3(12)
H1 N2 C2 119.0(14)
N1 C1 O1 119.45(14)
N1 C1 C2 125.80(14)
O1 C1 C2 114.76(14)
N2 C2 C3 123.78(15)
N2 C2 C1 120.72(15)
C3 C2 C1 115.48(14)
C2 C3 C4 119.93(14)
C5 C4 C3 119.44(15)
N1 C5 C4 122.00(14)
N1 C5 C12 115.32(13)
C4 C5 C12 122.68(15)
O1 C6 C7 115.52(13)
O2 C7 O3 126.81(15)
O2 C7 C6 120.92(15)
O3 C7 C6 112.20(13)
O3 C8 C11 101.65(12)
O3 C8 C10 109.40(14)
C11 C8 C10 111.36(15)
O3 C8 C9 109.60(13)
C11 C8 C9 111.24(14)
C10 C8 C9 112.98(14)
O4 C12 O5 122.42(15)
O4 C12 C5 125.57(15)
O5 C12 C5 112.00(13)

loop_
_geom_bond_atom_site_label_1
_geom_bond_atom_site_label_2
_geom_bond_distance
O1 C1 1.3735(18)
O1 C6 1.4256(19)
O2 C7 1.2039(18)
O3 C7 1.3269(19)
O3 C8 1.486(2)
O4 C12 1.2096(18)
O5 C12 1.3392(19)
O5 C13 1.4404(19)
N1 C1 1.306(2)
N1 C5 1.357(2)
N2 H2 0.85(2)
N2 H1 0.92(2)
N2 C2 1.365(2)
C1 C2 1.414(2)
C2 C3 1.385(2)
C3 C4 1.387(2)
C4 C5 1.379(2)
C5 C12 1.480(2)
C6 C7 1.515(2)
C8 C11 1.514(2)
C8 C10 1.516(2)
C8 C9 1.518(2)
